data_7031283
loop_
_publ_author_name
'Uhl, Werner'
'Bohnemann, J\"org'
'Kappelt, Benedikt'
'Hepp, Alexander'
'Layh, Marcus'

_publ_section_title
;
 Hydrometallation of amino-trialkynylsilanes - intramolecular M-N
 interactions (M = Al, Ga) and potential activation of Si-N bonds.
;
_journal_issue 38
_journal_name_full 'Dalton transactions (Cambridge, England : 2003)'
_journal_page_first 14386
_journal_page_last 14398
_journal_paper_doi 10.1039/c4dt00922c
_journal_volume 43
_journal_year 2014
_chemical_formula_sum 'C34 H65 Ga2 N Si'
_chemical_formula_weight 655.40
_chemical_melting_point 403
_chemical_name_systematic
;
 ?
;
_space_group_crystal_system orthorhombic
_space_group_IT_number 61
_space_group_name_Hall '-P 2ac 2ab'
_space_group_name_H-M_alt 'P b c a'
_symmetry_space_group_name_Hall '-P 2ac 2ab'
_symmetry_space_group_name_H-M 'P b c a'
_atom_sites_solution_hydrogens geom
_audit_creation_method SHELXL-2013
_cell_angle_alpha 90
_cell_angle_beta 90
_cell_angle_gamma 90
_cell_formula_units_Z 8
_cell_length_a 11.5215(2)
_cell_length_b 20.1495(4)
_cell_length_c 32.8729(6)
_cell_measurement_reflns_used 9448
_cell_measurement_temperature 100(2)
_cell_measurement_theta_max 30.07
_cell_measurement_theta_min 2.38
_cell_volume 7631.5(2)
_computing_cell_refinement 'Bruker SAINT+'
_computing_data_collection 'Bruker SMART'
_computing_data_reduction 'Bruker SHELXTL'
_computing_molecular_graphics 'Diamond 3.2i (Crystal Impact, 2012)'
_computing_publication_material 'Bruker SHELXTL'
_computing_structure_refinement 'SHELXL-2013 (Sheldrick, 2013)'
_computing_structure_solution 'SHELXS-2013 (Sheldrick, 2013)'
_diffrn_ambient_temperature 100(2)
_diffrn_detector_area_resol_mean 'omega scans'
_diffrn_measured_fraction_theta_full 0.998
_diffrn_measured_fraction_theta_max 0.998
_diffrn_measurement_device_type 'multilayer optic'
_diffrn_measurement_method 'CCD area detector'
_diffrn_radiation_type MoK\a
_diffrn_radiation_wavelength 0.71073
_diffrn_reflns_av_R_equivalents 0.0383
_diffrn_reflns_av_unetI/netI 0.0174
_diffrn_reflns_Laue_measured_fraction_full 0.998
_diffrn_reflns_Laue_measured_fraction_max 0.998
_diffrn_reflns_limit_h_max 16
_diffrn_reflns_limit_h_min -16
_diffrn_reflns_limit_k_max 28
_diffrn_reflns_limit_k_min -28
_diffrn_reflns_limit_l_max 46
_diffrn_reflns_limit_l_min -46
_diffrn_reflns_number 128527
_diffrn_reflns_point_group_measured_fraction_full 0.998
_diffrn_reflns_point_group_measured_fraction_max 0.998
_diffrn_reflns_theta_full 25.242
_diffrn_reflns_theta_max 30.034
_diffrn_reflns_theta_min 3.045
_diffrn_source microsource
_exptl_absorpt_coefficient_mu 1.464
_exptl_absorpt_correction_T_max 0.9281
_exptl_absorpt_correction_T_min 0.8124
_exptl_absorpt_correction_type empirical
_exptl_absorpt_process_details SADABS
_exptl_crystal_colour colourless
_exptl_crystal_density_diffrn 1.141
_exptl_crystal_description block
_exptl_crystal_F_000 2816
_exptl_crystal_size_max 0.320
_exptl_crystal_size_mid 0.220
_exptl_crystal_size_min 0.210
_refine_diff_density_max 0.403
_refine_diff_density_min -0.240
_refine_diff_density_rms 0.052
_refine_ls_extinction_method none
_refine_ls_goodness_of_fit_ref 1.046
_refine_ls_hydrogen_treatment mixed
_refine_ls_matrix_type full
_refine_ls_number_parameters 365
_refine_ls_number_reflns 11143
_refine_ls_number_restraints 0
_refine_ls_restrained_S_all 1.046
_refine_ls_R_factor_all 0.0286
_refine_ls_R_factor_gt 0.0236
_refine_ls_shift/su_max 0.002
_refine_ls_shift/su_mean 0.000
_refine_ls_structure_factor_coef Fsqd
_refine_ls_weighting_details 'w=1/[\s^2^(Fo^2^)+(0.0240P)^2^+4.0563P] where P=(Fo^2^+2Fc^2^)/3'
_refine_ls_weighting_scheme calc
_refine_ls_wR_factor_gt 0.0567
_refine_ls_wR_factor_ref 0.0586
_reflns_Friedel_coverage 0.000
_reflns_number_gt 9992
_reflns_number_total 11143
_reflns_threshold_expression 'I > 2\s(I)'
_cod_data_source_file c4dt00922c1.cif
_cod_data_source_block sad
_cod_depositor_comments 'Adding full bibliography for 7031277--7031283.cif.'
_cod_database_code 7031283
_shelx_space_group_comment
;
The symmetry employed for this shelxl refinement is uniquely defined
by the following loop, which should always be used as a source of
symmetry information in preference to the above space-group names.
They are only intended as comments.
;
_shelx_estimated_absorpt_t_min 0.652
_shelx_estimated_absorpt_t_max 0.749
_shelxl_version_number 2013-4

loop_
_space_group_symop_operation_xyz
'x, y, z'
'-x+1/2, -y, z+1/2'
'-x, y+1/2, -z+1/2'
'x+1/2, -y+1/2, -z'
'-x, -y, -z'
'x-1/2, y, -z-1/2'
'x, -y-1/2, z-1/2'
'-x-1/2, y-1/2, z'

loop_
_atom_site_label
_atom_site_type_symbol
_atom_site_fract_x
_atom_site_fract_y
_atom_site_fract_z
_atom_site_U_iso_or_equiv
_atom_site_adp_type
_atom_site_occupancy
_atom_site_site_symmetry_order
_atom_site_calc_flag
_atom_site_refinement_flags_posn
_atom_site_refinement_flags_adp
Si1 Si 0.97763(3) 0.10194(2) 0.12335(2) 0.01132(6) Uani 1 1 d . .
H1 H 0.8835(12) 0.2552(8) 0.1145(4) 0.019(4) Uiso 1 1 d . .
C11 C 0.87649(9) 0.11775(5) 0.08063(3) 0.01327(19) Uani 1 1 d . .
C12 C 0.80396(10) 0.08621(6) 0.05550(3) 0.0164(2) Uani 1 1 d . .
H12 H 0.7699 0.1138 0.0349 0.020 Uiso 1 1 calc R U
C121 C 0.76621(11) 0.01384(6) 0.05399(4) 0.0197(2) Uani 1 1 d . .
C122 C 0.78922(14) -0.02309(7) 0.09335(4) 0.0311(3) Uani 1 1 d . .
H12A H 0.7589 -0.0673 0.0913 0.037 Uiso 1 1 calc R U
H12B H 0.7520 -0.0003 0.1154 0.037 Uiso 1 1 calc R U
H12C H 0.8713 -0.0250 0.0982 0.037 Uiso 1 1 calc R U
C123 C 0.63572(15) 0.01221(8) 0.04540(7) 0.0482(5) Uani 1 1 d . .
H12D H 0.6097 -0.0330 0.0445 0.058 Uiso 1 1 calc R U
H12E H 0.6204 0.0331 0.0197 0.058 Uiso 1 1 calc R U
H12F H 0.5952 0.0355 0.0666 0.058 Uiso 1 1 calc R U
C124 C 0.8322(2) -0.01988(8) 0.01938(5) 0.0506(5) Uani 1 1 d . .
H12G H 0.9140 -0.0176 0.0247 0.061 Uiso 1 1 calc R U
H12H H 0.8152 0.0023 -0.0058 0.061 Uiso 1 1 calc R U
H12I H 0.8087 -0.0655 0.0175 0.061 Uiso 1 1 calc R U
Ga1 Ga 0.93091(2) 0.21142(2) 0.07708(2) 0.01175(3) Uani 1 1 d . .
C131 C 0.95163(10) 0.26829(6) 0.02829(3) 0.0165(2) Uani 1 1 d . .
C132 C 0.97050(13) 0.22571(7) -0.00945(4) 0.0277(3) Uani 1 1 d . .
H13A H 0.9741 0.2537 -0.0330 0.033 Uiso 1 1 calc R U
H13B H 0.9073 0.1950 -0.0123 0.033 Uiso 1 1 calc R U
H13C H 1.0420 0.2016 -0.0068 0.033 Uiso 1 1 calc R U
C133 C 0.83780(13) 0.30700(8) 0.02350(4) 0.0302(3) Uani 1 1 d . .
H13D H 0.8433 0.3359 0.0004 0.036 Uiso 1 1 calc R U
H13E H 0.8240 0.3329 0.0475 0.036 Uiso 1 1 calc R U
H13F H 0.7749 0.2764 0.0196 0.036 Uiso 1 1 calc R U
C134 C 1.05157(14) 0.31732(8) 0.03288(5) 0.0342(3) Uani 1 1 d . .
H13G H 1.1231 0.2934 0.0360 0.041 Uiso 1 1 calc R U
H13H H 1.0387 0.3446 0.0564 0.041 Uiso 1 1 calc R U
H13I H 1.0559 0.3449 0.0091 0.041 Uiso 1 1 calc R U
C21 C 0.91589(9) 0.13630(6) 0.17072(3) 0.0134(2) Uani 1 1 d . .
C22 C 0.90875(9) 0.11428(6) 0.20934(3) 0.0156(2) Uani 1 1 d . .
H22 H 0.8686 0.1438 0.2274 0.019 Uiso 1 1 calc R U
C221 C 0.95292(10) 0.05076(6) 0.22966(3) 0.0160(2) Uani 1 1 d . .
C222 C 0.91469(11) 0.05144(7) 0.27453(4) 0.0232(3) Uani 1 1 d . .
H22A H 0.9446 0.0905 0.2876 0.028 Uiso 1 1 calc R U
H22B H 0.9441 0.0127 0.2880 0.028 Uiso 1 1 calc R U
H22C H 0.8315 0.0516 0.2760 0.028 Uiso 1 1 calc R U
C223 C 1.08601(10) 0.04890(7) 0.22836(4) 0.0200(2) Uani 1 1 d . .
H22D H 1.1116 0.0485 0.2006 0.024 Uiso 1 1 calc R U
H22E H 1.1132 0.0096 0.2419 0.024 Uiso 1 1 calc R U
H22F H 1.1165 0.0874 0.2418 0.024 Uiso 1 1 calc R U
C224 C 0.90145(11) -0.01092(7) 0.20925(4) 0.0224(2) Uani 1 1 d . .
H22G H 0.8183 -0.0089 0.2105 0.027 Uiso 1 1 calc R U
H22H H 0.9280 -0.0500 0.2232 0.027 Uiso 1 1 calc R U
H22I H 0.9259 -0.0126 0.1813 0.027 Uiso 1 1 calc R U
Ga2 Ga 0.82592(2) 0.22259(2) 0.16406(2) 0.01349(3) Uani 1 1 d . .
C231 C 0.65470(10) 0.20950(7) 0.15207(4) 0.0198(2) Uani 1 1 d . .
C232 C 0.58105(12) 0.23681(9) 0.18713(5) 0.0332(3) Uani 1 1 d . .
H23A H 0.5954 0.2835 0.1901 0.040 Uiso 1 1 calc R U
H23B H 0.6013 0.2143 0.2119 0.040 Uiso 1 1 calc R U
H23C H 0.5003 0.2297 0.1813 0.040 Uiso 1 1 calc R U
C233 C 0.62656(11) 0.13557(7) 0.14789(4) 0.0277(3) Uani 1 1 d . .
H23D H 0.6483 0.1129 0.1724 0.033 Uiso 1 1 calc R U
H23E H 0.6689 0.1174 0.1253 0.033 Uiso 1 1 calc R U
H23F H 0.5448 0.1301 0.1433 0.033 Uiso 1 1 calc R U
C234 C 0.61979(12) 0.24472(9) 0.11282(5) 0.0338(3) Uani 1 1 d . .
H23G H 0.5377 0.2400 0.1087 0.041 Uiso 1 1 calc R U
H23H H 0.6606 0.2253 0.0903 0.041 Uiso 1 1 calc R U
H23I H 0.6391 0.2910 0.1148 0.041 Uiso 1 1 calc R U
C241 C 0.87488(11) 0.30199(6) 0.19783(4) 0.0211(2) Uani 1 1 d . .
C242 C 1.00631(12) 0.30856(7) 0.20137(5) 0.0285(3) Uani 1 1 d . .
H24A H 1.0249 0.3470 0.2173 0.034 Uiso 1 1 calc R U
H24B H 1.0394 0.3131 0.1747 0.034 Uiso 1 1 calc R U
H24C H 1.0374 0.2697 0.2143 0.034 Uiso 1 1 calc R U
C243 C 0.82620(14) 0.29730(9) 0.24113(4) 0.0350(3) Uani 1 1 d . .
H24D H 0.8556 0.2580 0.2541 0.042 Uiso 1 1 calc R U
H24E H 0.7430 0.2953 0.2400 0.042 Uiso 1 1 calc R U
H24F H 0.8495 0.3357 0.2564 0.042 Uiso 1 1 calc R U
C244 C 0.82873(15) 0.36531(7) 0.17769(5) 0.0362(4) Uani 1 1 d . .
H24G H 0.8513 0.4032 0.1935 0.043 Uiso 1 1 calc R U
H24H H 0.7456 0.3633 0.1761 0.043 Uiso 1 1 calc R U
H24I H 0.8604 0.3691 0.1508 0.043 Uiso 1 1 calc R U
C31 C 1.06569(10) 0.02659(6) 0.12273(3) 0.0167(2) Uani 1 1 d . .
C32 C 1.12778(10) -0.02142(6) 0.12170(3) 0.0172(2) Uani 1 1 d . .
C321 C 1.20136(11) -0.08136(6) 0.12230(4) 0.0203(2) Uani 1 1 d . .
C322 C 1.16382(13) -0.12716(7) 0.08748(4) 0.0281(3) Uani 1 1 d . .
H32A H 1.0832 -0.1381 0.0905 0.034 Uiso 1 1 calc R U
H32B H 1.2093 -0.1671 0.0881 0.034 Uiso 1 1 calc R U
H32C H 1.1754 -0.1050 0.0620 0.034 Uiso 1 1 calc R U
C323 C 1.18454(15) -0.11606(8) 0.16332(4) 0.0343(3) Uani 1 1 d . .
H32D H 1.2080 -0.0868 0.1848 0.041 Uiso 1 1 calc R U
H32E H 1.2308 -0.1557 0.1641 0.041 Uiso 1 1 calc R U
H32F H 1.1042 -0.1275 0.1667 0.041 Uiso 1 1 calc R U
C324 C 1.32893(12) -0.06114(8) 0.11721(5) 0.0304(3) Uani 1 1 d . .
H32G H 1.3395 -0.0407 0.0911 0.036 Uiso 1 1 calc R U
H32H H 1.3773 -0.0998 0.1191 0.036 Uiso 1 1 calc R U
H32I H 1.3498 -0.0303 0.1382 0.036 Uiso 1 1 calc R U
N1 N 1.07585(8) 0.16747(5) 0.10512(3) 0.01277(17) Uani 1 1 d . .
C41 C 1.15125(10) 0.20117(6) 0.13529(4) 0.0190(2) Uani 1 1 d . .
H41A H 1.1144 0.2027 0.1615 0.023 Uiso 1 1 calc R U
H41B H 1.1686 0.2457 0.1268 0.023 Uiso 1 1 calc R U
C42 C 1.26133(11) 0.15912(8) 0.13683(4) 0.0277(3) Uani 1 1 d . .
H42A H 1.2520 0.1223 0.1551 0.033 Uiso 1 1 calc R U
H42B H 1.3266 0.1852 0.1455 0.033 Uiso 1 1 calc R U
C43 C 1.27713(11) 0.13522(8) 0.09310(4) 0.0285(3) Uani 1 1 d . .
H43A H 1.2988 0.0892 0.0926 0.034 Uiso 1 1 calc R U
H43B H 1.3362 0.1606 0.0796 0.034 Uiso 1 1 calc R U
C44 C 1.15892(10) 0.14548(6) 0.07243(4) 0.0188(2) Uani 1 1 d . .
H44A H 1.1647 0.1787 0.0516 0.023 Uiso 1 1 calc R U
H44B H 1.1327 0.1048 0.0603 0.023 Uiso 1 1 calc R U

loop_
_atom_site_aniso_label
_atom_site_aniso_U_11
_atom_site_aniso_U_22
_atom_site_aniso_U_33
_atom_site_aniso_U_23
_atom_site_aniso_U_13
_atom_site_aniso_U_12
Si1 0.01201(13) 0.01147(13) 0.01049(13) 0.00024(10) 0.00078(10) 0.00139(10)
C11 0.0135(5) 0.0139(5) 0.0123(5) 0.0003(4) 0.0011(4) 0.0003(4)
C12 0.0185(5) 0.0155(5) 0.0152(5) 0.0009(4) -0.0011(4) -0.0021(4)
C121 0.0234(6) 0.0170(5) 0.0187(5) -0.0005(4) -0.0021(4) -0.0066(4)
C122 0.0446(8) 0.0210(6) 0.0278(7) 0.0062(5) -0.0082(6) -0.0123(6)
C123 0.0346(8) 0.0261(8) 0.0841(14) 0.0092(8) -0.0268(9) -0.0134(6)
C124 0.0864(14) 0.0256(8) 0.0398(9) -0.0136(7) 0.0312(9) -0.0199(8)
Ga1 0.01310(6) 0.01113(6) 0.01103(6) 0.00048(4) -0.00058(4) 0.00019(4)
C131 0.0210(5) 0.0155(5) 0.0129(5) 0.0020(4) -0.0019(4) -0.0025(4)
C132 0.0362(7) 0.0320(7) 0.0149(5) -0.0010(5) 0.0029(5) 0.0000(6)
C133 0.0347(7) 0.0327(7) 0.0231(6) 0.0097(6) -0.0012(5) 0.0121(6)
C134 0.0399(8) 0.0291(7) 0.0335(8) 0.0089(6) -0.0065(6) -0.0179(6)
C21 0.0107(4) 0.0160(5) 0.0134(5) -0.0011(4) 0.0000(4) 0.0011(4)
C22 0.0125(5) 0.0213(6) 0.0129(5) -0.0012(4) 0.0005(4) 0.0016(4)
C221 0.0132(5) 0.0226(6) 0.0121(5) 0.0035(4) 0.0000(4) -0.0003(4)
C222 0.0190(6) 0.0376(7) 0.0131(5) 0.0064(5) 0.0008(4) 0.0006(5)
C223 0.0143(5) 0.0282(6) 0.0175(5) 0.0024(5) -0.0005(4) 0.0026(4)
C224 0.0233(6) 0.0237(6) 0.0202(6) 0.0042(5) -0.0014(5) -0.0041(5)
Ga2 0.01253(6) 0.01711(6) 0.01084(6) -0.00223(4) -0.00063(4) 0.00403(4)
C231 0.0135(5) 0.0296(7) 0.0163(5) -0.0026(5) -0.0009(4) 0.0040(4)
C232 0.0168(6) 0.0506(9) 0.0322(7) -0.0157(7) 0.0031(5) 0.0057(6)
C233 0.0157(6) 0.0359(8) 0.0316(7) -0.0047(6) 0.0057(5) -0.0033(5)
C234 0.0224(6) 0.0490(9) 0.0300(7) 0.0090(7) -0.0100(5) 0.0016(6)
C241 0.0227(6) 0.0223(6) 0.0184(5) -0.0075(5) -0.0025(4) 0.0062(5)
C242 0.0256(6) 0.0262(7) 0.0337(7) -0.0116(6) -0.0041(5) -0.0003(5)
C243 0.0338(8) 0.0496(9) 0.0218(7) -0.0176(6) 0.0005(6) 0.0026(7)
C244 0.0465(9) 0.0221(7) 0.0400(8) -0.0105(6) -0.0115(7) 0.0131(6)
C31 0.0194(5) 0.0166(5) 0.0143(5) 0.0011(4) 0.0013(4) 0.0011(4)
C32 0.0213(5) 0.0173(5) 0.0130(5) 0.0004(4) 0.0011(4) 0.0026(4)
C321 0.0266(6) 0.0184(6) 0.0161(5) 0.0009(4) 0.0014(4) 0.0088(5)
C322 0.0373(8) 0.0195(6) 0.0277(7) -0.0056(5) -0.0008(6) 0.0079(5)
C323 0.0499(9) 0.0283(7) 0.0247(7) 0.0091(6) 0.0071(6) 0.0197(7)
C324 0.0251(7) 0.0331(8) 0.0330(7) -0.0039(6) -0.0008(5) 0.0119(6)
N1 0.0111(4) 0.0147(4) 0.0126(4) 0.0000(3) 0.0004(3) 0.0001(3)
C41 0.0161(5) 0.0226(6) 0.0182(5) -0.0012(4) -0.0021(4) -0.0050(4)
C42 0.0141(5) 0.0393(8) 0.0296(7) 0.0059(6) -0.0044(5) -0.0011(5)
C43 0.0141(5) 0.0381(8) 0.0332(7) 0.0034(6) 0.0043(5) 0.0045(5)
C44 0.0163(5) 0.0240(6) 0.0161(5) 0.0028(4) 0.0055(4) 0.0033(4)

loop_
_atom_type_symbol
_atom_type_description
_atom_type_scat_dispersion_real
_atom_type_scat_dispersion_imag
_atom_type_scat_source
C C 0.0033 0.0016 'International Tables Vol C Tables 4.2.6.8 and 6.1.1.4'
H H 0.0000 0.0000 'International Tables Vol C Tables 4.2.6.8 and 6.1.1.4'
N N 0.0061 0.0033 'International Tables Vol C Tables 4.2.6.8 and 6.1.1.4'
Si Si 0.0817 0.0704 'International Tables Vol C Tables 4.2.6.8 and 6.1.1.4'
Ga Ga 0.2307 1.6083 'International Tables Vol C Tables 4.2.6.8 and 6.1.1.4'

loop_
_geom_angle_atom_site_label_1
_geom_angle_atom_site_label_2
_geom_angle_atom_site_label_3
_geom_angle
C31 Si1 N1 104.56(5)
C31 Si1 C21 122.35(5)
N1 Si1 C21 104.04(5)
C31 Si1 C11 118.94(5)
N1 Si1 C11 90.95(5)
C21 Si1 C11 109.42(5)
C31 Si1 Ga1 140.74(4)
N1 Si1 Ga1 50.24(3)
C21 Si1 Ga1 95.21(4)
C11 Si1 Ga1 46.80(3)
C12 C11 Si1 141.30(9)
C12 C11 Ga1 127.69(9)
Si1 C11 Ga1 90.53(5)
C11 C12 C121 130.88(11)
C11 C12 H12 114.6
C121 C12 H12 114.6
C122 C121 C12 113.11(10)
C122 C121 C124 109.29(13)
C12 C121 C124 107.94(11)
C122 C121 C123 108.59(12)
C12 C121 C123 107.90(11)
C124 C121 C123 109.99(14)
C121 C122 H12A 109.5
C121 C122 H12B 109.5
H12A C122 H12B 109.5
C121 C122 H12C 109.5
H12A C122 H12C 109.5
H12B C122 H12C 109.5
C121 C123 H12D 109.5
C121 C123 H12E 109.5
H12D C123 H12E 109.5
C121 C123 H12F 109.5
H12D C123 H12F 109.5
H12E C123 H12F 109.5
C121 C124 H12G 109.5
C121 C124 H12H 109.5
H12G C124 H12H 109.5
C121 C124 H12I 109.5
H12G C124 H12I 109.5
H12H C124 H12I 109.5
C131 Ga1 C11 129.19(5)
C131 Ga1 N1 120.11(4)
C11 Ga1 N1 79.94(4)
C131 Ga1 Si1 153.09(4)
C11 Ga1 Si1 42.67(3)
N1 Ga1 Si1 42.25(3)
C131 Ga1 H1 110.0(5)
C11 Ga1 H1 111.6(5)
N1 Ga1 H1 99.5(5)
Si1 Ga1 H1 94.8(5)
C132 C131 C134 109.74(11)
C132 C131 C133 108.95(11)
C134 C131 C133 109.05(12)
C132 C131 Ga1 110.47(8)
C134 C131 Ga1 112.63(8)
C133 C131 Ga1 105.87(8)
C131 C132 H13A 109.5
C131 C132 H13B 109.5
H13A C132 H13B 109.5
C131 C132 H13C 109.5
H13A C132 H13C 109.5
H13B C132 H13C 109.5
C131 C133 H13D 109.5
C131 C133 H13E 109.5
H13D C133 H13E 109.5
C131 C133 H13F 109.5
H13D C133 H13F 109.5
H13E C133 H13F 109.5
C131 C134 H13G 109.5
C131 C134 H13H 109.5
H13G C134 H13H 109.5
C131 C134 H13I 109.5
H13G C134 H13I 109.5
H13H C134 H13I 109.5
C22 C21 Si1 133.99(9)
C22 C21 Ga2 110.58(8)
Si1 C21 Ga2 115.19(6)
C21 C22 C221 131.78(11)
C21 C22 H22 114.1
C221 C22 H22 114.1
C22 C221 C224 111.01(9)
C22 C221 C223 109.91(10)
C224 C221 C223 110.78(10)
C22 C221 C222 108.39(10)
C224 C221 C222 108.43(10)
C223 C221 C222 108.23(9)
C221 C222 H22A 109.5
C221 C222 H22B 109.5
H22A C222 H22B 109.5
C221 C222 H22C 109.5
H22A C222 H22C 109.5
H22B C222 H22C 109.5
C221 C223 H22D 109.5
C221 C223 H22E 109.5
H22D C223 H22E 109.5
C221 C223 H22F 109.5
H22D C223 H22F 109.5
H22E C223 H22F 109.5
C221 C224 H22G 109.5
C221 C224 H22H 109.5
H22G C224 H22H 109.5
C221 C224 H22I 109.5
H22G C224 H22I 109.5
H22H C224 H22I 109.5
C241 Ga2 C231 118.65(5)
C241 Ga2 C21 118.25(5)
C231 Ga2 C21 113.89(5)
C241 Ga2 H1 95.8(5)
C231 Ga2 H1 102.7(4)
C21 Ga2 H1 102.2(5)
C234 C231 C233 108.72(12)
C234 C231 C232 108.82(12)
C233 C231 C232 107.43(11)
C234 C231 Ga2 111.10(9)
C233 C231 Ga2 110.48(8)
C232 C231 Ga2 110.20(9)
C231 C232 H23A 109.5
C231 C232 H23B 109.5
H23A C232 H23B 109.5
C231 C232 H23C 109.5
H23A C232 H23C 109.5
H23B C232 H23C 109.5
C231 C233 H23D 109.5
C231 C233 H23E 109.5
H23D C233 H23E 109.5
C231 C233 H23F 109.5
H23D C233 H23F 109.5
H23E C233 H23F 109.5
C231 C234 H23G 109.5
C231 C234 H23H 109.5
H23G C234 H23H 109.5
C231 C234 H23I 109.5
H23G C234 H23I 109.5
H23H C234 H23I 109.5
C242 C241 C244 107.77(12)
C242 C241 C243 107.33(11)
C244 C241 C243 108.99(12)
C242 C241 Ga2 112.75(8)
C244 C241 Ga2 108.91(9)
C243 C241 Ga2 110.98(10)
C241 C242 H24A 109.5
C241 C242 H24B 109.5
H24A C242 H24B 109.5
C241 C242 H24C 109.5
H24A C242 H24C 109.5
H24B C242 H24C 109.5
C241 C243 H24D 109.5
C241 C243 H24E 109.5
H24D C243 H24E 109.5
C241 C243 H24F 109.5
H24D C243 H24F 109.5
H24E C243 H24F 109.5
C241 C244 H24G 109.5
C241 C244 H24H 109.5
H24G C244 H24H 109.5
C241 C244 H24I 109.5
H24G C244 H24I 109.5
H24H C244 H24I 109.5
C32 C31 Si1 177.11(11)
C31 C32 C321 177.24(13)
C32 C321 C323 108.23(10)
C32 C321 C322 108.71(10)
C323 C321 C322 110.31(12)
C32 C321 C324 109.36(11)
C323 C321 C324 109.79(12)
C322 C321 C324 110.41(11)
C321 C322 H32A 109.5
C321 C322 H32B 109.5
H32A C322 H32B 109.5
C321 C322 H32C 109.5
H32A C322 H32C 109.5
H32B C322 H32C 109.5
C321 C323 H32D 109.5
C321 C323 H32E 109.5
H32D C323 H32E 109.5
C321 C323 H32F 109.5
H32D C323 H32F 109.5
H32E C323 H32F 109.5
C321 C324 H32G 109.5
C321 C324 H32H 109.5
H32G C324 H32H 109.5
C321 C324 H32I 109.5
H32G C324 H32I 109.5
H32H C324 H32I 109.5
C41 N1 C44 103.87(9)
C41 N1 Si1 118.12(7)
C44 N1 Si1 114.35(7)
C41 N1 Ga1 124.44(7)
C44 N1 Ga1 108.41(7)
Si1 N1 Ga1 87.51(4)
N1 C41 C42 104.77(10)
N1 C41 H41A 110.8
C42 C41 H41A 110.8
N1 C41 H41B 110.8
C42 C41 H41B 110.8
H41A C41 H41B 108.9
C41 C42 C43 104.05(10)
C41 C42 H42A 110.9
C43 C42 H42A 110.9
C41 C42 H42B 110.9
C43 C42 H42B 110.9
H42A C42 H42B 109.0
C42 C43 C44 105.57(10)
C42 C43 H43A 110.6
C44 C43 H43A 110.6
C42 C43 H43B 110.6
C44 C43 H43B 110.6
H43A C43 H43B 108.8
N1 C44 C43 106.70(10)
N1 C44 H44A 110.4
C43 C44 H44A 110.4
N1 C44 H44B 110.4
C43 C44 H44B 110.4
H44A C44 H44B 108.6

loop_
_geom_bond_atom_site_label_1
_geom_bond_atom_site_label_2
_geom_bond_distance
Si1 C31 1.8262(12)
Si1 N1 1.8393(10)
Si1 C21 1.8466(11)
Si1 C11 1.8525(11)
Si1 Ga1 2.7331(3)
C11 C12 1.3359(15)
C11 Ga1 1.9923(11)
C12 C121 1.5224(16)
C12 H12 0.9600
C121 C122 1.5159(18)
C121 C124 1.528(2)
C121 C123 1.530(2)
C122 H12A 0.9599
C122 H12B 0.9599
C122 H12C 0.9599
C123 H12D 0.9599
C123 H12E 0.9599
C123 H12F 0.9599
C124 H12G 0.9599
C124 H12H 0.9599
C124 H12I 0.9599
Ga1 C131 1.9855(11)
Ga1 N1 2.1031(9)
Ga1 H1 1.608(15)
C131 C132 1.5239(17)
C131 C134 1.5247(18)
C131 C133 1.5339(18)
C132 H13A 0.9599
C132 H13B 0.9599
C132 H13C 0.9599
C133 H13D 0.9599
C133 H13E 0.9599
C133 H13F 0.9599
C134 H13G 0.9599
C134 H13H 0.9599
C134 H13I 0.9599
C21 C22 1.3474(15)
C21 Ga2 2.0360(11)
C22 C221 1.5307(16)
C22 H22 0.9600
C221 C224 1.5318(17)
C221 C223 1.5344(16)
C221 C222 1.5395(16)
C222 H22A 0.9599
C222 H22B 0.9599
C222 H22C 0.9599
C223 H22D 0.9599
C223 H22E 0.9599
C223 H22F 0.9599
C224 H22G 0.9599
C224 H22H 0.9599
C224 H22I 0.9599
Ga2 C241 2.0273(12)
Ga2 C231 2.0290(12)
Ga2 H1 1.878(15)
C231 C234 1.5263(18)
C231 C233 1.5306(19)
C231 C232 1.5334(18)
C232 H23A 0.9599
C232 H23B 0.9599
C232 H23C 0.9599
C233 H23D 0.9599
C233 H23E 0.9599
C233 H23F 0.9599
C234 H23G 0.9599
C234 H23H 0.9599
C234 H23I 0.9599
C241 C242 1.5245(19)
C241 C244 1.5325(19)
C241 C243 1.5329(19)
C242 H24A 0.9599
C242 H24B 0.9599
C242 H24C 0.9599
C243 H24D 0.9599
C243 H24E 0.9599
C243 H24F 0.9599
C244 H24G 0.9599
C244 H24H 0.9599
C244 H24I 0.9599
C31 C32 1.2036(17)
C32 C321 1.4758(16)
C321 C323 1.5309(18)
C321 C322 1.5328(18)
C321 C324 1.5344(19)
C322 H32A 0.9599
C322 H32B 0.9599
C322 H32C 0.9599
C323 H32D 0.9599
C323 H32E 0.9599
C323 H32F 0.9599
C324 H32G 0.9599
C324 H32H 0.9599
C324 H32I 0.9599
N1 C41 1.4829(14)
N1 C44 1.5058(14)
C41 C42 1.5261(18)
C41 H41A 0.9600
C41 H41B 0.9600
C42 C43 1.527(2)
C42 H42A 0.9600
C42 H42B 0.9600
C43 C44 1.5361(17)
C43 H43A 0.9600
C43 H43B 0.9600
C44 H44A 0.9600
C44 H44B 0.9600

loop_
_geom_torsion_atom_site_label_1
_geom_torsion_atom_site_label_2
_geom_torsion_atom_site_label_3
_geom_torsion_atom_site_label_4
_geom_torsion
C31 Si1 C11 C12 37.74(16)
N1 Si1 C11 C12 144.98(14)
C21 Si1 C11 C12 -109.76(14)
Ga1 Si1 C11 C12 171.72(17)
C31 Si1 C11 Ga1 -133.98(5)
N1 Si1 C11 Ga1 -26.73(4)
C21 Si1 C11 Ga1 78.52(5)
Si1 C11 C12 C121 4.7(2)
Ga1 C11 C12 C121 174.20(10)
C11 C12 C121 C122 18.24(19)
C11 C12 C121 C124 -102.80(17)
C11 C12 C121 C123 138.37(15)
C31 Si1 C21 C22 -8.51(14)
N1 Si1 C21 C22 -126.23(12)
C11 Si1 C21 C22 137.67(12)
Ga1 Si1 C21 C22 -176.50(11)
C31 Si1 C21 Ga2 177.79(5)
N1 Si1 C21 Ga2 60.07(6)
C11 Si1 C21 Ga2 -36.04(7)
Ga1 Si1 C21 Ga2 9.80(5)
Si1 C21 C22 C221 1.6(2)
Ga2 C21 C22 C221 175.49(10)
C21 C22 C221 C224 -58.79(16)
C21 C22 C221 C223 64.12(16)
C21 C22 C221 C222 -177.78(12)
C31 Si1 N1 C41 -86.25(9)
C21 Si1 N1 C41 43.16(9)
C11 Si1 N1 C41 153.46(9)
Ga1 Si1 N1 C41 128.21(9)
C31 Si1 N1 C44 36.44(9)
C21 Si1 N1 C44 165.85(8)
C11 Si1 N1 C44 -83.85(8)
Ga1 Si1 N1 C44 -109.10(8)
C31 Si1 N1 Ga1 145.54(4)
C21 Si1 N1 Ga1 -85.06(4)
C11 Si1 N1 Ga1 25.25(4)
C44 N1 C41 C42 -39.06(12)
Si1 N1 C41 C42 88.77(10)
Ga1 N1 C41 C42 -163.37(8)
N1 C41 C42 C43 35.26(13)
C41 C42 C43 C44 -17.46(14)
C41 N1 C44 C43 27.80(12)
Si1 N1 C44 C43 -102.33(10)
Ga1 N1 C44 C43 161.91(8)
C42 C43 C44 N1 -5.98(14)
